data_9014705
loop_
_publ_author_name
'Yakovenchuk, V. N.'
'Ivanyuk, G. Y.'
'Krivovichev, S. V.'
'Pakhomovsky, Y. A.'
'Selivanova, E. A.'
'Korchak, J. A.'
'Men'shikov, Y. P.'
'Drogobuzhskaya, S. V.'
'Zalkind, O. A.'

_publ_section_title
;
 Eliseevite, Na1.5Li[Ti2Si4O12.5(OH)1.5]*2H2O, a new microporous titanosilicate
 from the Lovozero alkaline massif (Kola Peninsula, Russia)
 Note y-coordinate for O3 changed from .218 to reproduce reported bond lengths
;
_journal_name_full 'American Mineralogist'
_journal_page_first 1624
_journal_page_last 1629
_journal_paper_doi 10.2138/am.2011.3726
_journal_volume 96
_journal_year 2011
_chemical_compound_source 'the Lovozero alkaline massif, Kola Peninsula, Russia'
_chemical_formula_sum 'H5.5 Li Na1.5 O16 Si4 Ti2'
_chemical_name_mineral Eliseevite
_space_group_IT_number 15
_symmetry_space_group_name_Hall '-C 2yc'
_symmetry_space_group_name_H-M 'C 1 2/c 1'
_cell_angle_alpha 90
_cell_angle_beta 90.782
_cell_angle_gamma 90
_cell_formula_units_Z 4
_cell_length_a 27.483
_cell_length_b 8.669
_cell_length_c 5.246
_cell_volume 1249.744
_database_code_amcsd 0018483
_exptl_crystal_density_diffrn 2.716
_cod_original_formula_sum 'Na1.5 Li Ti2 Si4 O16 H5.5'
_cod_database_code 9014705

loop_
_space_group_symop_operation_xyz
x,y,z
1/2+x,1/2+y,z
x,-y,1/2+z
1/2+x,1/2-y,1/2+z
-x,y,1/2-z
1/2-x,1/2+y,1/2-z
-x,-y,-z
1/2-x,1/2-y,-z

loop_
_atom_site_aniso_label
_atom_site_aniso_U_11
_atom_site_aniso_U_22
_atom_site_aniso_U_33
_atom_site_aniso_U_12
_atom_site_aniso_U_13
_atom_site_aniso_U_23
Na 0.03400 0.02040 0.02110 0.00380 0.00620 -0.00320
Li 0.00200 0.00700 0.01900 0.00000 0.00500 0.00000
Ti 0.01770 0.01290 0.01130 0.00020 -0.00010 0.00070
Si1 0.01720 0.01140 0.00870 0.00010 -0.00030 -0.00010
Si2 0.02340 0.01970 0.03470 -0.00120 -0.00060 0.00060
O1 0.02000 0.01500 0.00960 -0.00130 -0.00040 0.00020
O2 0.02400 0.01400 0.01300 -0.00290 -0.00390 -0.00110
O3 0.03600 0.04400 0.06500 0.00100 -0.00700 0.03400
O4 0.01900 0.02000 0.01000 -0.00220 0.00240 -0.00190
O5 0.01600 0.01900 0.00960 -0.00120 0.00050 -0.00350
O6 0.03000 0.01900 0.01500 -0.00550 0.00080 -0.00120
O-H7 0.02800 0.05500 0.04100 0.01300 0.00000 0.01000
O7 0.02800 0.05500 0.04100 0.01300 0.00000 0.01000
Wat8 0.10600 0.10500 0.22200 -0.02700 0.10500 -0.04500

loop_
_atom_site_label
_atom_site_fract_x
_atom_site_fract_y
_atom_site_fract_z
_atom_site_occupancy
_atom_site_U_iso_or_equiv
_atom_site_type_symbol
_atom_site_attached_hydrogens
Na 0.16550 0.19720 -0.37970 0.75000 0.02520 Na 0
Li 0.00000 0.36750 0.25000 1.00000 0.00900 Li 0
Ti 0.16410 0.40570 0.12560 1.00000 0.01400 Ti 0
Si1 0.26590 0.58970 0.29010 1.00000 0.01240 Si 0
Si2 0.09100 0.09900 0.03070 1.00000 0.02590 Si 0
O1 0.20700 0.57730 0.28900 1.00000 0.01480 O 0
O2 0.28730 0.76020 0.26630 1.00000 0.01700 O 0
O3 0.10490 0.02180 0.30220 1.00000 0.04800 O 0
O4 0.13310 0.43400 0.42350 1.00000 0.01650 O 0
O5 0.28730 0.49200 0.04900 1.00000 0.01480 O 0
O6 0.12190 0.25140 -0.00830 1.00000 0.02100 O 0
O-H7 0.03290 0.13100 0.01420 0.75000 0.04100 O 1
O7 0.03290 0.13100 0.01420 0.25000 0.04100 O 0
Wat8 -0.03760 0.38540 -0.04900 1.00000 0.14400 O 2

loop_
_cod_changelog_entry_id
_cod_changelog_entry_author
_cod_changelog_entry_date
_cod_changelog_entry_text
1
;cod-tools version 3.8.0
Id: cif_guess_AMCSD_atom_types 9574 2023-05-10 09:00:05Z saulius
;
2023-05-10T18:55:23+03:00
;Derived atom types and hydrogen counts
from atom names that follow the AMCSD naming convention
(Wat == water, O-H == hydroxyl).
;

loop_
_cod_related_entry_id
_cod_related_entry_database
_cod_related_entry_code
1 AMCSD 0018483
